data_7046938
loop_
_publ_author_name
'Wang, Xiuli'
'Xiong, Ying'
'Liu, Guocheng'
'Lin, Hongyan'
'Wang, Xiang'

_publ_section_title
;
 Polycarboxylate-directed semi-rigid pyridyl-amide-based various
 Ni<sup>II</sup> complexes: electrochemical properties and enhancements of
 photocatalytic activities by calcination.
;
_journal_issue 29
_journal_name_full 'Dalton transactions (Cambridge, England : 2003)'
_journal_page_first 9903
_journal_page_last 9911
_journal_paper_doi 10.1039/c8dt00836a
_journal_volume 47
_journal_year 2018
_chemical_formula_sum 'C78 H76 N12 Ni3 O26'
_chemical_formula_weight 1773.63
_space_group_crystal_system triclinic
_space_group_IT_number 2
_space_group_name_Hall '-P 1'
_space_group_name_H-M_alt 'P -1'
_symmetry_space_group_name_Hall '-P 1'
_symmetry_space_group_name_H-M 'P -1'
_atom_sites_solution_hydrogens mixed
_audit_creation_method SHELXL-2014/7
_audit_update_record
;
2017-07-24 deposited with the CCDC.
2018-07-03 downloaded from the CCDC.
;
_cell_angle_alpha 84.5830(10)
_cell_angle_beta 87.6350(10)
_cell_angle_gamma 80.7770(10)
_cell_formula_units_Z 1
_cell_length_a 10.1922(6)
_cell_length_b 10.6522(6)
_cell_length_c 17.2595(10)
_cell_measurement_reflns_used 3641
_cell_measurement_temperature 296(2)
_cell_measurement_theta_max 28.288
_cell_measurement_theta_min 1.945
_cell_volume 1840.72(18)
_computing_structure_refinement 'SHELXL-2014/7 (Sheldrick, 2014)'
_diffrn_ambient_temperature 296(2)
_diffrn_measured_fraction_theta_full 0.999
_diffrn_measured_fraction_theta_max 0.991
_diffrn_measurement_device_type 'CCD area detector'
_diffrn_measurement_method 'phi and omega scans'
_diffrn_radiation_type MoK\a
_diffrn_radiation_wavelength 0.71073
_diffrn_reflns_av_R_equivalents 0.0225
_diffrn_reflns_av_unetI/netI 0.0519
_diffrn_reflns_Laue_measured_fraction_full 0.999
_diffrn_reflns_Laue_measured_fraction_max 0.991
_diffrn_reflns_limit_h_max 13
_diffrn_reflns_limit_h_min -13
_diffrn_reflns_limit_k_max 14
_diffrn_reflns_limit_k_min -8
_diffrn_reflns_limit_l_max 22
_diffrn_reflns_limit_l_min -21
_diffrn_reflns_number 13664
_diffrn_reflns_point_group_measured_fraction_full 0.999
_diffrn_reflns_point_group_measured_fraction_max 0.991
_diffrn_reflns_theta_full 25.242
_diffrn_reflns_theta_max 28.288
_diffrn_reflns_theta_min 1.945
_exptl_absorpt_coefficient_mu 0.855
_exptl_absorpt_correction_type multi-scan
_exptl_absorpt_process_details SADABS
_exptl_crystal_colour green
_exptl_crystal_density_diffrn 1.600
_exptl_crystal_description block
_exptl_crystal_F_000 920
_exptl_crystal_size_max 0.150
_exptl_crystal_size_mid 0.130
_exptl_crystal_size_min 0.110
_exptl_transmission_factor_max 0.912
_exptl_transmission_factor_min 0.882
_refine_diff_density_max 0.571
_refine_diff_density_min -0.568
_refine_diff_density_rms 0.075
_refine_ls_extinction_method none
_refine_ls_goodness_of_fit_ref 1.005
_refine_ls_hydrogen_treatment constr
_refine_ls_matrix_type full
_refine_ls_number_parameters 538
_refine_ls_number_reflns 9058
_refine_ls_number_restraints 0
_refine_ls_restrained_S_all 1.005
_refine_ls_R_factor_all 0.0692
_refine_ls_R_factor_gt 0.0448
_refine_ls_shift/su_max 0.001
_refine_ls_shift/su_mean 0.000
_refine_ls_structure_factor_coef Fsqd
_refine_ls_weighting_details 'w=1/[\s^2^(Fo^2^)+(0.0535P)^2^+1.1926P] where P=(Fo^2^+2Fc^2^)/3'
_refine_ls_weighting_scheme calc
_refine_ls_wR_factor_gt 0.1046
_refine_ls_wR_factor_ref 0.1167
_reflns_Friedel_coverage 0.000
_reflns_number_gt 6696
_reflns_number_total 9058
_reflns_threshold_expression 'I > 2\s(I)'
_cod_data_source_file c8dt00836a2.cif
_cod_data_source_block 4
_cod_depositor_comments
;
The following automatic conversions were performed:

'_exptl_absorpt_correction_type' value 'Multi-scan' changed to
'multi-scan' according to
/home/data/users/saulius/crontab/automatic-downloads/rss-feeds/RSC/lib/dictionaries/cif_core.dic
dictionary named 'cif_core.dic' version 2.4.2 from 2011-04-26.

Automatic conversion script
Id: cif_fix_values 4973 2017-02-22 13:04:09Z antanas 

 Adding full bibliography for 7046935--7046938.cif.
;
_cod_database_code 7046938
_shelx_shelxl_version_number 2014/7
_shelx_space_group_comment
;
The symmetry employed for this shelxl refinement is uniquely defined
by the following loop, which should always be used as a source of
symmetry information in preference to the above space-group names.
They are only intended as comments.
;
_shelx_estimated_absorpt_t_min 0.882
_shelx_estimated_absorpt_t_max 0.912

loop_
_space_group_symop_operation_xyz
'x, y, z'
'-x, -y, -z'

loop_
_atom_site_label
_atom_site_type_symbol
_atom_site_fract_x
_atom_site_fract_y
_atom_site_fract_z
_atom_site_U_iso_or_equiv
_atom_site_adp_type
_atom_site_occupancy
_atom_site_site_symmetry_order
_atom_site_calc_flag
_atom_site_refinement_flags_posn
_atom_site_refinement_flags_adp
_atom_site_refinement_flags_occupancy
Ni1 Ni 0.0000 1.0000 0.5000 0.01834(11) Uani 1 2 d S . P
O1 O -0.03588(17) 0.81675(16) 0.51350(11) 0.0233(4) Uani 1 1 d . . .
O1W O -0.20256(18) 1.06704(18) 0.52004(12) 0.0300(4) Uani 1 1 d . . .
H1WA H -0.2715 1.0311 0.5227 0.036 Uiso 1 1 d R U .
H1WB H -0.2121 1.1209 0.5540 0.036 Uiso 1 1 d R U .
N1 N 0.0235(2) 0.9862(2) 0.62287(13) 0.0224(4) Uani 1 1 d . . .
C1 C 0.1198(3) 1.0385(3) 0.65180(16) 0.0292(6) Uani 1 1 d . . .
H1A H 0.1779 1.0750 0.6169 0.035 Uiso 1 1 calc R U .
Ni2 Ni 0.44774(3) 0.29986(3) 0.64911(2) 0.02072(9) Uani 1 1 d . . .
O2 O -0.25484(17) 0.81850(17) 0.53357(11) 0.0271(4) Uani 1 1 d . . .
N2 N 0.1933(2) 0.9858(2) 0.89723(13) 0.0293(5) Uani 1 1 d . . .
H2A H 0.2551 0.9373 0.8740 0.035 Uiso 1 1 calc R U .
O2W O 0.45128(19) 0.2929(2) 0.53142(12) 0.0373(5) Uani 1 1 d . . .
H2WA H 0.4064 0.2843 0.4924 0.045 Uiso 1 1 d R U .
H2WB H 0.4831 0.3620 0.5223 0.045 Uiso 1 1 d R U .
C2 C 0.1380(3) 1.0413(3) 0.73032(17) 0.0328(6) Uani 1 1 d . . .
H2B H 0.2083 1.0768 0.7470 0.039 Uiso 1 1 calc R U .
O3W O 0.3300(2) 0.6937(3) 0.55120(16) 0.0602(7) Uani 1 1 d . . .
H3WA H 0.3345 0.6226 0.5785 0.072 Uiso 1 1 d R U .
H3WB H 0.2787 0.7490 0.5753 0.072 Uiso 1 1 d R U .
O3 O -0.39095(16) 0.38947(17) 0.63783(11) 0.0259(4) Uani 1 1 d . . .
C3 C 0.0518(3) 0.9914(2) 0.78419(16) 0.0247(5) Uani 1 1 d . . .
N3 N 0.4258(2) 0.3195(2) 0.76947(14) 0.0270(5) Uani 1 1 d . . .
O4 O -0.2312(2) 0.22014(19) 0.64477(15) 0.0449(6) Uani 1 1 d . . .
N4 N 0.2473(2) 0.3402(3) 1.04820(15) 0.0359(6) Uani 1 1 d . . .
H4A H 0.2120 0.2772 1.0356 0.043 Uiso 1 1 calc R U .
C4 C -0.0477(3) 0.9363(3) 0.75459(17) 0.0316(6) Uani 1 1 d . . .
H4B H -0.1076 0.9000 0.7883 0.038 Uiso 1 1 calc R U .
O4W O -0.1181(8) 1.2607(6) 0.8225(4) 0.270(5) Uani 1 1 d . . .
H4WA H -0.1394 1.2576 0.7758 0.324 Uiso 1 1 d R U .
H4WB H -0.1316 1.3388 0.8321 0.324 Uiso 1 1 d R U .
O5 O 0.29180(16) 0.47606(18) 0.63104(12) 0.0283(4) Uani 1 1 d . . .
N5 N -0.4022(2) 0.3398(2) 1.25618(14) 0.0324(6) Uani 1 1 d . . .
H5A H -0.3652 0.3854 1.2846 0.039 Uiso 1 1 calc R U .
C5 C -0.0581(3) 0.9353(3) 0.67517(16) 0.0309(6) Uani 1 1 d . . .
H5B H -0.1254 0.8972 0.6570 0.037 Uiso 1 1 calc R U .
O6 O 0.24464(16) 0.28196(17) 0.64147(11) 0.0253(4) Uani 1 1 d . . .
N6 N 0.5095(2) 0.1011(2) 0.66572(14) 0.0264(5) Uani 1 1 d . . .
C6 C 0.0583(3) 0.9995(3) 0.87032(16) 0.0317(6) Uani 1 1 d . . .
H6A H 0.0101 1.0813 0.8833 0.038 Uiso 1 1 calc R U .
H6B H 0.0145 0.9332 0.8976 0.038 Uiso 1 1 calc R U .
O7 O 0.14412(19) 1.1202(2) 0.99235(12) 0.0356(5) Uani 1 1 d . . .
C7 C 0.2250(3) 1.0457(3) 0.95671(16) 0.0260(6) Uani 1 1 d . . .
O8 O 0.2253(3) 0.5080(3) 1.12038(18) 0.0651(8) Uani 1 1 d . . .
C8 C 0.3678(3) 1.0193(3) 0.97826(16) 0.0268(6) Uani 1 1 d . . .
O9 O -0.3900(2) 0.2312(2) 1.15037(12) 0.0380(5) Uani 1 1 d . . .
C9 C 0.4693(3) 1.0099(3) 0.92201(17) 0.0353(7) Uani 1 1 d . . .
H9A H 0.4491 1.0163 0.8696 0.042 Uiso 1 1 calc R U .
C10 C 0.6010(3) 0.9909(3) 0.94398(17) 0.0341(7) Uani 1 1 d . . .
H10A H 0.6688 0.9849 0.9061 0.041 Uiso 1 1 calc R U .
C11 C -0.1359(2) 0.7643(2) 0.53562(14) 0.0185(5) Uani 1 1 d . . .
C12 C -0.1042(2) 0.6274(2) 0.56944(14) 0.0178(5) Uani 1 1 d . . .
C13 C 0.0281(2) 0.5775(2) 0.58457(14) 0.0200(5) Uani 1 1 d . . .
H13A H 0.0931 0.6294 0.5745 0.024 Uiso 1 1 calc R U .
C14 C 0.0642(2) 0.4518(2) 0.61447(14) 0.0188(5) Uani 1 1 d . . .
C15 C 0.2082(2) 0.4006(2) 0.62959(15) 0.0216(5) Uani 1 1 d . . .
C16 C -0.0334(2) 0.3742(2) 0.62953(15) 0.0203(5) Uani 1 1 d . . .
H16A H -0.0094 0.2891 0.6482 0.024 Uiso 1 1 calc R U .
C17 C -0.1667(2) 0.4232(2) 0.61687(14) 0.0184(5) Uani 1 1 d . . .
C18 C -0.2014(2) 0.5497(2) 0.58679(14) 0.0181(5) Uani 1 1 d . . .
H18A H -0.2902 0.5827 0.5782 0.022 Uiso 1 1 calc R U .
C19 C -0.2704(2) 0.3368(2) 0.63451(15) 0.0217(5) Uani 1 1 d . . .
C20 C 0.5267(3) 0.3337(3) 0.81304(18) 0.0347(7) Uani 1 1 d . . .
H20A H 0.6096 0.3363 0.7888 0.042 Uiso 1 1 calc R U .
C21 C 0.5144(3) 0.3449(3) 0.89232(18) 0.0347(7) Uani 1 1 d . . .
H21A H 0.5884 0.3518 0.9204 0.042 Uiso 1 1 calc R U .
C22 C 0.3912(3) 0.3457(3) 0.92972(17) 0.0286(6) Uani 1 1 d . . .
C23 C 0.2858(3) 0.3347(3) 0.88404(17) 0.0311(6) Uani 1 1 d . . .
H23A H 0.2007 0.3375 0.9061 0.037 Uiso 1 1 calc R U .
C24 C 0.3069(3) 0.3198(3) 0.80618(17) 0.0298(6) Uani 1 1 d . . .
H24A H 0.2351 0.3093 0.7773 0.036 Uiso 1 1 calc R U .
C25 C 0.3780(3) 0.3566(4) 1.01598(18) 0.0402(8) Uani 1 1 d . . .
H25A H 0.4442 0.2927 1.0420 0.048 Uiso 1 1 calc R U .
H25B H 0.3961 0.4399 1.0266 0.048 Uiso 1 1 calc R U .
C26 C 0.1801(3) 0.4194(3) 1.09661(18) 0.0368(7) Uani 1 1 d . . .
C27 C 0.0436(3) 0.3925(3) 1.12089(18) 0.0336(7) Uani 1 1 d . . .
C28 C 0.0003(3) 0.4011(3) 1.19797(18) 0.0370(7) Uani 1 1 d . . .
H28A H 0.0548 0.4262 1.2336 0.044 Uiso 1 1 calc R U .
C29 C -0.1236(3) 0.3726(3) 1.22185(17) 0.0333(7) Uani 1 1 d . . .
H29A H -0.1512 0.3774 1.2737 0.040 Uiso 1 1 calc R U .
C30 C -0.2074(3) 0.3368(3) 1.16918(16) 0.0261(6) Uani 1 1 d . . .
C31 C -0.1650(3) 0.3319(3) 1.09153(17) 0.0321(6) Uani 1 1 d . . .
H31A H -0.2214 0.3110 1.0554 0.039 Uiso 1 1 calc R U .
C32 C -0.0402(3) 0.3578(3) 1.06742(17) 0.0335(7) Uani 1 1 d . . .
H32A H -0.0123 0.3522 1.0157 0.040 Uiso 1 1 calc R U .
C33 C -0.3399(3) 0.2992(3) 1.19117(17) 0.0281(6) Uani 1 1 d . . .
C34 C -0.5326(3) 0.3068(3) 1.27886(19) 0.0363(7) Uani 1 1 d . . .
H34A H -0.5928 0.3343 1.2363 0.044 Uiso 1 1 calc R U .
H34B H -0.5675 0.3526 1.3232 0.044 Uiso 1 1 calc R U .
C35 C 0.4479(3) 0.0285(3) 0.62342(19) 0.0355(7) Uani 1 1 d . . .
H35A H 0.3980 0.0686 0.5816 0.043 Uiso 1 1 calc R U .
C36 C 0.4550(3) -0.1007(3) 0.63874(19) 0.0383(7) Uani 1 1 d . . .
H36A H 0.4100 -0.1457 0.6078 0.046 Uiso 1 1 calc R U .
C37 C 0.5286(3) -0.1646(3) 0.70001(17) 0.0293(6) Uani 1 1 d . . .
C38 C 0.5975(3) -0.0919(3) 0.74076(18) 0.0332(7) Uani 1 1 d . . .
H38A H 0.6520 -0.1309 0.7809 0.040 Uiso 1 1 calc R U .
C39 C 0.5860(3) 0.0385(3) 0.72220(17) 0.0307(6) Uani 1 1 d . . .
H39A H 0.6340 0.0848 0.7505 0.037 Uiso 1 1 calc R U .

loop_
_atom_site_aniso_label
_atom_site_aniso_U_11
_atom_site_aniso_U_22
_atom_site_aniso_U_33
_atom_site_aniso_U_23
_atom_site_aniso_U_13
_atom_site_aniso_U_12
Ni1 0.0166(2) 0.0164(2) 0.0223(2) 0.00087(17) -0.00168(17) -0.00456(16)
O1 0.0219(9) 0.0179(9) 0.0311(10) 0.0008(7) 0.0017(7) -0.0086(7)
O1W 0.0195(9) 0.0284(10) 0.0417(12) -0.0030(9) 0.0001(8) -0.0032(8)
N1 0.0217(10) 0.0209(11) 0.0251(12) -0.0002(9) -0.0021(9) -0.0052(8)
C1 0.0282(14) 0.0348(16) 0.0266(14) 0.0012(12) -0.0017(11) -0.0132(12)
Ni2 0.01254(15) 0.02191(18) 0.02767(19) 0.00106(13) -0.00043(12) -0.00455(12)
O2 0.0196(9) 0.0216(10) 0.0394(11) 0.0015(8) -0.0048(8) -0.0020(7)
N2 0.0257(11) 0.0364(14) 0.0261(12) -0.0094(10) -0.0041(9) -0.0006(10)
O2W 0.0302(10) 0.0553(14) 0.0300(11) -0.0006(10) -0.0050(9) -0.0183(10)
C2 0.0329(15) 0.0386(17) 0.0318(16) -0.0020(13) -0.0045(12) -0.0198(13)
O3W 0.0453(14) 0.0532(16) 0.080(2) 0.0136(14) 0.0100(13) -0.0140(12)
O3 0.0140(8) 0.0241(10) 0.0397(11) 0.0007(8) 0.0009(7) -0.0060(7)
C3 0.0257(13) 0.0226(13) 0.0262(14) -0.0023(10) -0.0047(10) -0.0037(10)
N3 0.0234(11) 0.0282(12) 0.0299(13) -0.0003(10) 0.0021(9) -0.0078(9)
O4 0.0256(10) 0.0221(11) 0.0854(18) 0.0063(11) 0.0063(11) -0.0075(8)
N4 0.0326(13) 0.0448(16) 0.0344(14) -0.0136(12) 0.0088(11) -0.0154(11)
C4 0.0300(14) 0.0411(17) 0.0259(15) -0.0010(12) 0.0025(11) -0.0144(12)
O4W 0.412(12) 0.184(6) 0.144(5) -0.012(5) -0.014(6) 0.166(7)
O5 0.0145(8) 0.0283(10) 0.0427(12) 0.0038(8) -0.0037(8) -0.0084(7)
N5 0.0347(13) 0.0271(13) 0.0366(14) -0.0104(10) 0.0102(11) -0.0069(10)
C5 0.0290(14) 0.0399(17) 0.0276(15) -0.0029(12) -0.0037(11) -0.0158(12)
O6 0.0156(8) 0.0231(10) 0.0365(11) 0.0005(8) -0.0017(7) -0.0021(7)
N6 0.0181(10) 0.0287(12) 0.0321(13) 0.0007(10) 0.0010(9) -0.0056(9)
C6 0.0265(14) 0.0428(17) 0.0262(15) -0.0064(12) -0.0022(11) -0.0043(12)
O7 0.0300(10) 0.0431(13) 0.0362(12) -0.0161(10) 0.0041(9) -0.0070(9)
C7 0.0271(13) 0.0287(14) 0.0234(14) -0.0020(11) 0.0012(11) -0.0084(11)
O8 0.0501(15) 0.0711(19) 0.089(2) -0.0520(16) 0.0278(14) -0.0351(14)
C8 0.0284(13) 0.0278(14) 0.0254(14) -0.0057(11) -0.0009(11) -0.0063(11)
O9 0.0323(11) 0.0475(13) 0.0382(12) -0.0155(10) 0.0030(9) -0.0125(10)
C9 0.0341(15) 0.0511(19) 0.0221(14) -0.0047(13) -0.0013(12) -0.0100(14)
C10 0.0295(14) 0.0487(19) 0.0255(15) -0.0092(13) 0.0034(12) -0.0082(13)
C11 0.0202(11) 0.0194(12) 0.0175(12) -0.0024(9) -0.0016(9) -0.0071(9)
C12 0.0176(11) 0.0183(12) 0.0178(12) -0.0011(9) 0.0015(9) -0.0049(9)
C13 0.0150(11) 0.0234(13) 0.0228(13) -0.0019(10) 0.0010(9) -0.0075(9)
C14 0.0112(10) 0.0242(13) 0.0211(12) -0.0012(10) -0.0005(9) -0.0036(9)
C15 0.0153(11) 0.0270(14) 0.0222(13) -0.0007(10) 0.0000(9) -0.0033(10)
C16 0.0181(11) 0.0186(12) 0.0234(13) 0.0020(10) 0.0016(9) -0.0027(9)
C17 0.0151(11) 0.0202(12) 0.0205(12) -0.0013(9) 0.0008(9) -0.0051(9)
C18 0.0124(10) 0.0198(12) 0.0215(12) -0.0008(9) 0.0010(9) -0.0021(9)
C19 0.0151(11) 0.0223(13) 0.0281(14) 0.0012(10) 0.0022(10) -0.0068(9)
C20 0.0244(14) 0.0452(18) 0.0367(17) -0.0055(13) 0.0035(12) -0.0120(13)
C21 0.0266(14) 0.0476(19) 0.0337(16) -0.0093(14) 0.0005(12) -0.0141(13)
C22 0.0300(14) 0.0244(14) 0.0324(15) -0.0059(11) 0.0036(12) -0.0061(11)
C23 0.0247(13) 0.0366(16) 0.0313(16) -0.0006(12) 0.0051(11) -0.0054(12)
C24 0.0216(13) 0.0347(16) 0.0329(16) 0.0021(12) -0.0004(11) -0.0066(11)
C25 0.0330(16) 0.059(2) 0.0330(17) -0.0139(15) 0.0045(13) -0.0155(15)
C26 0.0356(16) 0.0416(18) 0.0360(17) -0.0099(14) 0.0056(13) -0.0122(14)
C27 0.0325(15) 0.0321(16) 0.0378(17) -0.0085(13) 0.0068(13) -0.0085(12)
C28 0.0356(16) 0.0448(19) 0.0346(17) -0.0164(14) 0.0028(13) -0.0126(14)
C29 0.0339(15) 0.0407(17) 0.0269(15) -0.0117(13) 0.0050(12) -0.0069(13)
C30 0.0293(13) 0.0217(13) 0.0275(14) -0.0049(11) 0.0036(11) -0.0040(11)
C31 0.0332(15) 0.0340(16) 0.0308(16) -0.0048(12) -0.0018(12) -0.0094(12)
C32 0.0351(15) 0.0401(17) 0.0267(15) -0.0062(12) 0.0063(12) -0.0096(13)
C33 0.0298(14) 0.0236(14) 0.0296(15) -0.0019(11) 0.0022(11) -0.0015(11)
C34 0.0331(15) 0.0283(15) 0.0454(19) -0.0060(13) 0.0125(13) -0.0001(12)
C35 0.0325(15) 0.0350(17) 0.0399(18) 0.0004(13) -0.0101(13) -0.0076(13)
C36 0.0413(17) 0.0321(17) 0.0440(19) -0.0074(14) -0.0081(14) -0.0094(13)
C37 0.0247(13) 0.0266(14) 0.0359(16) -0.0038(12) 0.0093(12) -0.0035(11)
C38 0.0283(14) 0.0341(16) 0.0353(17) 0.0049(13) -0.0011(12) -0.0036(12)
C39 0.0277(14) 0.0316(16) 0.0342(16) 0.0003(12) -0.0031(12) -0.0103(12)

loop_
_atom_type_symbol
_atom_type_description
_atom_type_scat_dispersion_real
_atom_type_scat_dispersion_imag
_atom_type_scat_source
C C 0.0033 0.0016 'International Tables Vol C Tables 4.2.6.8 and 6.1.1.4'
H H 0.0000 0.0000 'International Tables Vol C Tables 4.2.6.8 and 6.1.1.4'
N N 0.0061 0.0033 'International Tables Vol C Tables 4.2.6.8 and 6.1.1.4'
O O 0.0106 0.0060 'International Tables Vol C Tables 4.2.6.8 and 6.1.1.4'
Ni Ni 0.3393 1.1124 'International Tables Vol C Tables 4.2.6.8 and 6.1.1.4'

loop_
_geom_angle_atom_site_label_1
_geom_angle_atom_site_label_2
_geom_angle_atom_site_label_3
_geom_angle
_geom_angle_site_symmetry_1
_geom_angle_site_symmetry_3
O1 Ni1 O1 180.0 . 2_576
O1 Ni1 O1W 90.37(7) . .
O1 Ni1 O1W 89.63(7) 2_576 .
O1 Ni1 O1W 89.63(7) . 2_576
O1 Ni1 O1W 90.37(7) 2_576 2_576
O1W Ni1 O1W 180.0 . 2_576
O1 Ni1 N1 87.31(8) . .
O1 Ni1 N1 92.69(8) 2_576 .
O1W Ni1 N1 87.81(8) . .
O1W Ni1 N1 92.19(8) 2_576 .
O1 Ni1 N1 92.69(8) . 2_576
O1 Ni1 N1 87.31(8) 2_576 2_576
O1W Ni1 N1 92.19(8) . 2_576
O1W Ni1 N1 87.81(8) 2_576 2_576
N1 Ni1 N1 180.0 . 2_576
C11 O1 Ni1 134.46(16) . .
C5 N1 C1 116.0(2) . .
C5 N1 Ni1 124.32(18) . .
C1 N1 Ni1 119.50(18) . .
N1 C1 C2 123.8(3) . .
O3 Ni2 O2W 89.30(8) 1_655 .
O3 Ni2 N6 109.54(8) 1_655 .
O2W Ni2 N6 90.94(9) . .
O3 Ni2 N3 93.03(8) 1_655 .
O2W Ni2 N3 174.26(9) . .
N6 Ni2 N3 93.22(9) . .
O3 Ni2 O6 156.32(7) 1_655 .
O2W Ni2 O6 84.13(8) . .
N6 Ni2 O6 93.34(8) . .
N3 Ni2 O6 91.67(8) . .
O3 Ni2 O5 97.28(7) 1_655 .
O2W Ni2 O5 86.99(8) . .
N6 Ni2 O5 153.08(8) . .
N3 Ni2 O5 87.51(8) . .
O6 Ni2 O5 59.74(7) . .
C7 N2 C6 122.5(2) . .
C1 C2 C3 120.1(3) . .
C19 O3 Ni2 126.55(17) . 1_455
C2 C3 C4 116.4(3) . .
C2 C3 C6 123.4(2) . .
C4 C3 C6 120.2(2) . .
C20 N3 C24 116.5(2) . .
C20 N3 Ni2 122.69(19) . .
C24 N3 Ni2 120.81(19) . .
C26 N4 C25 122.4(3) . .
C5 C4 C3 120.1(3) . .
C15 O5 Ni2 86.66(15) . .
C33 N5 C34 120.2(3) . .
N1 C5 C4 123.6(3) . .
C15 O6 Ni2 93.33(15) . .
C39 N6 C35 116.0(2) . .
C39 N6 Ni2 126.6(2) . .
C35 N6 Ni2 116.43(19) . .
N2 C6 C3 113.1(2) . .
O7 C7 N2 123.6(3) . .
O7 C7 C8 120.5(3) . .
N2 C7 C8 115.9(2) . .
C10 C8 C9 119.5(3) 2_677 .
C10 C8 C7 118.9(2) 2_677 .
C9 C8 C7 121.5(3) . .
C8 C9 C10 120.0(3) . .
C8 C10 C9 120.5(3) 2_677 .
O2 C11 O1 125.2(2) . .
O2 C11 C12 119.5(2) . .
O1 C11 C12 115.2(2) . .
C13 C12 C18 119.0(2) . .
C13 C12 C11 118.1(2) . .
C18 C12 C11 122.9(2) . .
C14 C13 C12 121.0(2) . .
C13 C14 C16 119.4(2) . .
C13 C14 C15 119.7(2) . .
C16 C14 C15 120.9(2) . .
O6 C15 O5 120.1(2) . .
O6 C15 C14 119.5(2) . .
O5 C15 C14 120.4(2) . .
C17 C16 C14 120.4(2) . .
C18 C17 C16 119.5(2) . .
C18 C17 C19 121.4(2) . .
C16 C17 C19 119.1(2) . .
C17 C18 C12 120.7(2) . .
O4 C19 O3 125.0(2) . .
O4 C19 C17 117.7(2) . .
O3 C19 C17 117.3(2) . .
N3 C20 C21 123.4(3) . .
C20 C21 C22 119.7(3) . .
C23 C22 C21 116.8(3) . .
C23 C22 C25 123.4(3) . .
C21 C22 C25 119.8(3) . .
C24 C23 C22 120.0(3) . .
N3 C24 C23 123.5(3) . .
N4 C25 C22 113.3(2) . .
O8 C26 N4 123.1(3) . .
O8 C26 C27 121.5(3) . .
N4 C26 C27 115.3(3) . .
C28 C27 C32 119.5(3) . .
C28 C27 C26 119.5(3) . .
C32 C27 C26 121.0(3) . .
C29 C28 C27 120.2(3) . .
C28 C29 C30 120.7(3) . .
C29 C30 C31 118.8(3) . .
C29 C30 C33 123.8(3) . .
C31 C30 C33 117.4(3) . .
C32 C31 C30 120.9(3) . .
C31 C32 C27 119.8(3) . .
O9 C33 N5 120.9(3) . .
O9 C33 C30 120.4(3) . .
N5 C33 C30 118.6(3) . .
N5 C34 C37 112.7(2) . 2_557
N6 C35 C36 123.6(3) . .
C35 C36 C37 120.3(3) . .
C38 C37 C36 116.3(3) . .
C38 C37 C34 122.1(3) . 2_557
C36 C37 C34 121.6(3) . 2_557
C37 C38 C39 120.4(3) . .
N6 C39 C38 123.3(3) . .

loop_
_geom_bond_atom_site_label_1
_geom_bond_atom_site_label_2
_geom_bond_distance
_geom_bond_site_symmetry_2
Ni1 O1 2.0334(17) .
Ni1 O1 2.0334(17) 2_576
Ni1 O1W 2.0993(18) .
Ni1 O1W 2.0993(18) 2_576
Ni1 N1 2.133(2) .
Ni1 N1 2.133(2) 2_576
O1 C11 1.268(3) .
N1 C5 1.338(3) .
N1 C1 1.338(3) .
C1 C2 1.379(4) .
Ni2 O3 2.0232(17) 1_655
Ni2 O2W 2.038(2) .
Ni2 N6 2.106(2) .
Ni2 N3 2.107(2) .
Ni2 O6 2.1196(17) .
Ni2 O5 2.2629(18) .
O2 C11 1.257(3) .
N2 C7 1.335(3) .
N2 C6 1.451(3) .
C2 C3 1.381(4) .
O3 C19 1.268(3) .
O3 Ni2 2.0232(17) 1_455
C3 C4 1.387(4) .
C3 C6 1.502(4) .
N3 C20 1.335(4) .
N3 C24 1.344(3) .
O4 C19 1.241(3) .
N4 C26 1.334(4) .
N4 C25 1.452(4) .
C4 C5 1.380(4) .
O5 C15 1.264(3) .
N5 C33 1.340(4) .
N5 C34 1.457(4) .
O6 C15 1.258(3) .
N6 C39 1.333(3) .
N6 C35 1.351(4) .
O7 C7 1.236(3) .
C7 C8 1.493(4) .
O8 C26 1.224(4) .
C8 C10 1.382(4) 2_677
C8 C9 1.387(4) .
O9 C33 1.235(3) .
C9 C10 1.388(4) .
C10 C8 1.382(4) 2_677
C11 C12 1.509(3) .
C12 C13 1.393(3) .
C12 C18 1.395(3) .
C13 C14 1.387(3) .
C14 C16 1.394(3) .
C14 C15 1.506(3) .
C16 C17 1.393(3) .
C17 C18 1.392(3) .
C17 C19 1.514(3) .
C20 C21 1.384(4) .
C21 C22 1.387(4) .
C22 C23 1.385(4) .
C22 C25 1.503(4) .
C23 C24 1.372(4) .
C26 C27 1.500(4) .
C27 C28 1.391(4) .
C27 C32 1.396(4) .
C28 C29 1.383(4) .
C29 C30 1.390(4) .
C30 C31 1.394(4) .
C30 C33 1.494(4) .
C31 C32 1.383(4) .
C34 C37 1.519(4) 2_557
C35 C36 1.367(4) .
C36 C37 1.382(4) .
C37 C38 1.380(4) .
C37 C34 1.519(4) 2_557
C38 C39 1.383(4) .
